data_7245983
loop_
_publ_author_name
'Salla, Cristian A. M.'
'Farias, Giliandro'
'Sturm, Ludmilla'
'Dechambenoit, Pierre'
'Durola, Fabien'
'Murat, Aydemir'
'de Souza, Bernardo'
'Bock, Harald'
'Monkman, Andrew P.'
'Bechtold, Ivan H.'

_publ_section_title
;
 The effect of substituents and molecular aggregation on the room
 temperature phosphorescence of a twisted &#x3c0;-system.
;
_journal_issue 1
_journal_name_full 'Physical chemistry chemical physics : PCCP'
_journal_page_first 684
_journal_page_last 689
_journal_paper_doi 10.1039/d2cp04658j
_journal_volume 25
_journal_year 2022
_chemical_formula_moiety 'C33 H30 O3'
_chemical_formula_sum 'C33 H30 O3'
_chemical_formula_weight 474.57
_space_group_crystal_system monoclinic
_space_group_IT_number 14
_space_group_name_Hall '-P 2ybc'
_space_group_name_H-M_alt 'P 1 21/c 1'
_atom_sites_solution_hydrogens geom
_audit_creation_method SHELXL-2018/3
_audit_update_record
;
2022-07-19 deposited with the CCDC.	2022-12-06 downloaded from the CCDC.
;
_cell_angle_alpha 90
_cell_angle_beta 102.563(3)
_cell_angle_gamma 90
_cell_formula_units_Z 8
_cell_length_a 21.3546(13)
_cell_length_b 8.2429(6)
_cell_length_c 27.6061(18)
_cell_measurement_reflns_used 5564
_cell_measurement_temperature 120(2)
_cell_measurement_theta_max 20.44
_cell_measurement_theta_min 2.57
_cell_volume 4743.0(5)
_computing_cell_refinement 'Bruker SAINT'
_computing_data_collection 'Bruker APEX2'
_computing_data_reduction 'Bruker SAINT'
_computing_structure_refinement 'SHELXL-2018/3 (Sheldrick, 2018)'
_computing_structure_solution 'Intrinsic Phasing (Bruker)'
_diffrn_ambient_temperature 120(2)
_diffrn_measured_fraction_theta_full 0.997
_diffrn_measured_fraction_theta_max 0.997
_diffrn_measurement_device_type 'Bruker APEX-II Quasar'
_diffrn_measurement_method 'phi and omega scans'
_diffrn_radiation_type MoK\a
_diffrn_radiation_wavelength 0.71073
_diffrn_reflns_av_R_equivalents 0.1463
_diffrn_reflns_av_unetI/netI 0.0389
_diffrn_reflns_Laue_measured_fraction_full 0.997
_diffrn_reflns_Laue_measured_fraction_max 0.997
_diffrn_reflns_limit_h_max 22
_diffrn_reflns_limit_h_min -22
_diffrn_reflns_limit_k_max 8
_diffrn_reflns_limit_k_min -8
_diffrn_reflns_limit_l_max 29
_diffrn_reflns_limit_l_min -29
_diffrn_reflns_number 192119
_diffrn_reflns_point_group_measured_fraction_full 0.997
_diffrn_reflns_point_group_measured_fraction_max 0.997
_diffrn_reflns_theta_full 22.052
_diffrn_reflns_theta_max 22.052
_diffrn_reflns_theta_min 2.195
_diffrn_source 'Incoatec microfocus sealed tube'
_exptl_absorpt_coefficient_mu 0.084
_exptl_absorpt_correction_T_max 0.7447
_exptl_absorpt_correction_T_min 0.6751
_exptl_absorpt_correction_type multi-scan
_exptl_absorpt_process_details SADABS
_exptl_crystal_colour colourless
_exptl_crystal_density_diffrn 1.329
_exptl_crystal_density_meas ?
_exptl_crystal_description needle
_exptl_crystal_F_000 2016
_exptl_crystal_preparation Luminescent
_exptl_crystal_size_max 0.250
_exptl_crystal_size_mid 0.030
_exptl_crystal_size_min 0.010
_refine_diff_density_max 0.392
_refine_diff_density_min -0.242
_refine_diff_density_rms 0.047
_refine_ls_extinction_method none
_refine_ls_goodness_of_fit_ref 1.037
_refine_ls_hydrogen_treatment constr
_refine_ls_matrix_type full
_refine_ls_number_parameters 655
_refine_ls_number_reflns 5844
_refine_ls_number_restraints 0
_refine_ls_restrained_S_all 1.037
_refine_ls_R_factor_all 0.0646
_refine_ls_R_factor_gt 0.0436
_refine_ls_shift/su_max 0.000
_refine_ls_shift/su_mean 0.000
_refine_ls_structure_factor_coef Fsqd
_refine_ls_weighting_details 'w=1/[\s^2^(Fo^2^)+(0.0613P)^2^+2.7686P] where P=(Fo^2^+2Fc^2^)/3'
_refine_ls_weighting_scheme calc
_refine_ls_wR_factor_gt 0.1048
_refine_ls_wR_factor_ref 0.1153
_reflns_Friedel_coverage 0.000
_reflns_number_gt 4558
_reflns_number_total 5844
_reflns_threshold_expression 'I > 2\s(I)'
_cod_data_source_file d2cp04658j3.cif
_cod_data_source_block HTX-MeO
_cod_depositor_comments
;
The following automatic conversions were performed:

data item '_exptl_crystal_density_meas' value 'not measured' was
changed to '?' -- the value is perceived as not measured.

Automatic conversion script
Id: cif_fix_values 7556 2019-12-06 15:28:31Z antanas 

 Adding full bibliography for 7245983.cif.
;
_cod_original_sg_symbol_H-M 'P 21/c'
_cod_database_code 7245983
_shelx_shelxl_version_number 2018/3
_shelx_space_group_comment
;
The symmetry employed for this shelxl refinement is uniquely defined
by the following loop, which should always be used as a source of
symmetry information in preference to the above space-group names.
They are only intended as comments.
;
_shelx_estimated_absorpt_t_min 0.979
_shelx_estimated_absorpt_t_max 0.999

loop_
_space_group_symop_operation_xyz
'x, y, z'
'-x, y+1/2, -z+1/2'
'-x, -y, -z'
'x, -y-1/2, z-1/2'

loop_
_atom_site_label
_atom_site_type_symbol
_atom_site_fract_x
_atom_site_fract_y
_atom_site_fract_z
_atom_site_U_iso_or_equiv
_atom_site_adp_type
_atom_site_occupancy
_atom_site_site_symmetry_order
_atom_site_calc_flag
_atom_site_refinement_flags_posn
_atom_site_refinement_flags_adp
_atom_site_refinement_flags_occupancy
_atom_site_disorder_assembly
_atom_site_disorder_group
O6 O 1.03768(8) 0.7460(2) 0.58740(6) 0.0224(5) Uani 1 1 d . . . . .
O4 O 0.86871(8) -0.3631(2) 0.82595(6) 0.0237(5) Uani 1 1 d . . . . .
O3 O 0.32658(9) 0.8728(2) 0.67541(7) 0.0272(5) Uani 1 1 d . . . . .
O1 O 0.04124(9) -0.2520(2) 0.41968(7) 0.0291(5) Uani 1 1 d . . . . .
O5 O 0.50798(9) 0.7379(2) 0.70578(7) 0.0304(5) Uani 1 1 d . . . . .
O2 O 0.61998(9) -0.2798(2) 0.56802(7) 0.0303(5) Uani 1 1 d . . . . .
C55 C 0.99570(12) 0.6777(3) 0.61313(9) 0.0157(6) Uani 1 1 d . . . . .
C59 C 0.90343(12) 0.5325(3) 0.65728(9) 0.0132(6) Uani 1 1 d . . . . .
C53 C 0.88484(12) 0.6337(3) 0.61554(9) 0.0149(6) Uani 1 1 d . . . . .
C20 C 0.32371(12) 0.4282(3) 0.60335(9) 0.0171(6) Uani 1 1 d . . . . .
C31 C 0.20478(12) -0.0150(3) 0.49719(9) 0.0164(6) Uani 1 1 d . . . . .
C64 C 0.87052(12) -0.0421(3) 0.73297(9) 0.0158(6) Uani 1 1 d . . . . .
C58 C 0.96877(12) 0.5192(3) 0.67813(9) 0.0151(6) Uani 1 1 d . . . . .
H58 H 0.982055 0.460263 0.708183 0.018 Uiso 1 1 calc R U . . .
C40 C 0.75183(12) 0.2952(3) 0.70986(9) 0.0156(6) Uani 1 1 d . . . . .
C19 C 0.32527(12) 0.2730(3) 0.57583(9) 0.0170(6) Uani 1 1 d . . . . .
C38 C 0.82514(12) 0.0647(3) 0.74508(9) 0.0155(6) Uani 1 1 d . . . . .
C60 C 0.85284(12) 0.4476(3) 0.67720(8) 0.0139(6) Uani 1 1 d . . . . .
C50 C 0.79295(12) 0.5266(3) 0.67202(8) 0.0145(6) Uani 1 1 d . . . . .
C43 C 0.62616(12) 0.4442(3) 0.68686(9) 0.0172(6) Uani 1 1 d . . . . .
C48 C 0.68245(12) 0.5375(3) 0.69216(9) 0.0166(6) Uani 1 1 d . . . . .
C39 C 0.81190(12) 0.2202(3) 0.71737(9) 0.0150(6) Uani 1 1 d . . . . .
C35 C 0.85630(12) -0.2260(3) 0.79764(9) 0.0179(6) Uani 1 1 d . . . . .
C61 C 0.86185(12) 0.2929(3) 0.69925(9) 0.0161(6) Uani 1 1 d . . . . .
C49 C 0.74375(12) 0.4541(3) 0.69037(9) 0.0154(6) Uani 1 1 d . . . . .
C00P C 0.56681(13) 0.6796(3) 0.70127(10) 0.0209(7) Uani 1 1 d . . . . .
C65 C 0.88523(12) -0.1875(3) 0.75877(9) 0.0164(6) Uani 1 1 d . . . . .
H65 H 0.915161 -0.260452 0.749682 0.020 Uiso 1 1 calc R U . . .
C33 C 0.09225(13) -0.0834(3) 0.48968(9) 0.0196(6) Uani 1 1 d . . . . .
H33 H 0.054021 -0.074788 0.501812 0.024 Uiso 1 1 calc R U . . .
C62 C 0.92127(12) 0.1905(3) 0.70012(9) 0.0171(6) Uani 1 1 d . . . . .
H62A H 0.952068 0.205689 0.732223 0.021 Uiso 1 1 calc R U . . .
H62B H 0.942267 0.226558 0.673335 0.021 Uiso 1 1 calc R U . . .
C2 C 0.09305(13) -0.1725(3) 0.44750(9) 0.0198(6) Uani 1 1 d . . . . .
C30 C 0.26581(13) 0.0631(3) 0.52359(9) 0.0179(6) Uani 1 1 d . . . . .
C29 C 0.26708(13) 0.2132(3) 0.54771(9) 0.0180(6) Uani 1 1 d . . . . .
C37 C 0.79766(12) 0.0240(3) 0.78477(9) 0.0169(6) Uani 1 1 d . . . . .
H37 H 0.767993 0.096657 0.794327 0.020 Uiso 1 1 calc R U . . .
C54 C 0.93102(13) 0.7042(3) 0.59406(9) 0.0177(6) Uani 1 1 d . . . . .
H54 H 0.918121 0.771840 0.565781 0.021 Uiso 1 1 calc R U . . .
C47 C 0.67904(13) 0.7014(3) 0.70362(9) 0.0190(6) Uani 1 1 d . . . . .
H47 H 0.716911 0.765355 0.708764 0.023 Uiso 1 1 calc R U . . .
C32 C 0.14821(13) -0.0063(3) 0.51422(9) 0.0185(6) Uani 1 1 d . . . . .
H32 H 0.147724 0.054021 0.543463 0.022 Uiso 1 1 calc R U . . .
C57 C 1.01516(13) 0.5892(3) 0.65643(9) 0.0168(6) Uani 1 1 d . . . . .
H57 H 1.059458 0.576510 0.671053 0.020 Uiso 1 1 calc R U . . .
C7 C 0.32348(13) -0.0208(3) 0.52453(9) 0.0184(6) Uani 1 1 d . . . . .
C15 C 0.50029(13) 0.0321(3) 0.56507(9) 0.0186(6) Uani 1 1 d . . . . .
C26 C 0.27825(12) 0.5467(3) 0.58299(9) 0.0178(6) Uani 1 1 d . . . . .
C9 C 0.44259(13) -0.0545(3) 0.55954(9) 0.0189(6) Uani 1 1 d . . . . .
C25 C 0.27756(13) 0.6960(3) 0.60616(9) 0.0192(6) Uani 1 1 d . . . . .
H25 H 0.246827 0.775654 0.592071 0.023 Uiso 1 1 calc R U . . .
C44 C 0.56945(13) 0.5155(3) 0.69111(9) 0.0208(7) Uani 1 1 d . . . . .
H44 H 0.531642 0.451569 0.687031 0.025 Uiso 1 1 calc R U . . .
C21 C 0.36444(13) 0.4602(3) 0.64925(9) 0.0205(7) Uani 1 1 d . . . . .
H21 H 0.392923 0.378161 0.665045 0.025 Uiso 1 1 calc R U . . .
C36 C 0.81241(12) -0.1192(3) 0.81058(9) 0.0185(6) Uani 1 1 d . . . . .
H36 H 0.792514 -0.144791 0.837241 0.022 Uiso 1 1 calc R U . . .
C22 C 0.36398(13) 0.6086(3) 0.67192(10) 0.0211(7) Uani 1 1 d . . . . .
H22 H 0.392689 0.628893 0.702790 0.025 Uiso 1 1 calc R U . . .
C46 C 0.62191(13) 0.7732(3) 0.70769(9) 0.0210(7) Uani 1 1 d . . . . .
H46 H 0.620437 0.885699 0.714829 0.025 Uiso 1 1 calc R U . . .
C4 C 0.20538(13) -0.1127(3) 0.45561(9) 0.0185(6) Uani 1 1 d . . . . .
C8 C 0.38122(13) 0.0360(3) 0.55371(9) 0.0186(6) Uani 1 1 d . . . . .
C18 C 0.38255(12) 0.1876(3) 0.57776(9) 0.0181(6) Uani 1 1 d . . . . .
C23 C 0.32181(13) 0.7288(3) 0.64995(9) 0.0203(7) Uani 1 1 d . . . . .
C52 C 0.81441(12) 0.6637(3) 0.59730(9) 0.0180(6) Uani 1 1 d . . . . .
H52A H 0.794934 0.572527 0.575874 0.022 Uiso 1 1 calc R U . . .
H52B H 0.807805 0.764296 0.577263 0.022 Uiso 1 1 calc R U . . .
C12 C 0.56021(13) -0.2154(3) 0.56698(9) 0.0223(7) Uani 1 1 d . . . . .
C10 C 0.44687(13) -0.2238(3) 0.56160(9) 0.0212(7) Uani 1 1 d . . . . .
H10 H 0.409087 -0.285551 0.560796 0.025 Uiso 1 1 calc R U . . .
C42 C 0.63340(13) 0.2652(3) 0.67980(10) 0.0209(6) Uani 1 1 d . . . . .
H42A H 0.638665 0.242824 0.645682 0.025 Uiso 1 1 calc R U . . .
H42B H 0.594737 0.207269 0.684893 0.025 Uiso 1 1 calc R U . . .
C3 C 0.15021(13) -0.1894(3) 0.43156(9) 0.0201(7) Uani 1 1 d . . . . .
H3 H 0.151108 -0.255292 0.403490 0.024 Uiso 1 1 calc R U . . .
C14 C 0.55792(13) -0.0477(3) 0.56896(9) 0.0224(7) Uani 1 1 d . . . . .
H14 H 0.596504 0.013141 0.573043 0.027 Uiso 1 1 calc R U . . .
C63 C 0.90369(13) 0.0110(3) 0.69304(9) 0.0185(6) Uani 1 1 d . . . . .
H63A H 0.875041 -0.005870 0.660062 0.022 Uiso 1 1 calc R U . . .
H63B H 0.942977 -0.054390 0.694666 0.022 Uiso 1 1 calc R U . . .
C51 C 0.78214(12) 0.6797(3) 0.64100(9) 0.0176(6) Uani 1 1 d . . . . .
H51A H 0.800140 0.774059 0.661582 0.021 Uiso 1 1 calc R U . . .
H51B H 0.735560 0.697968 0.628756 0.021 Uiso 1 1 calc R U . . .
C11 C 0.50497(13) -0.3045(3) 0.56479(9) 0.0227(7) Uani 1 1 d . . . . .
H11 H 0.506534 -0.419696 0.565452 0.027 Uiso 1 1 calc R U . . .
C28 C 0.20872(13) 0.3237(3) 0.54149(10) 0.0222(7) Uani 1 1 d . . . . .
H28A H 0.188672 0.312341 0.570448 0.027 Uiso 1 1 calc R U . . .
H28B H 0.176658 0.292650 0.511315 0.027 Uiso 1 1 calc R U . . .
C41 C 0.69222(12) 0.2077(3) 0.71740(10) 0.0199(6) Uani 1 1 d . . . . .
H41A H 0.686174 0.228478 0.751403 0.024 Uiso 1 1 calc R U . . .
H41B H 0.697632 0.089377 0.713696 0.024 Uiso 1 1 calc R U . . .
C17 C 0.44785(13) 0.2570(3) 0.60010(10) 0.0245(7) Uani 1 1 d . . . . .
H17A H 0.463127 0.213902 0.634093 0.029 Uiso 1 1 calc R U . . .
H17B H 0.444858 0.376499 0.602281 0.029 Uiso 1 1 calc R U . . .
C16 C 0.49568(13) 0.2119(3) 0.56807(10) 0.0253(7) Uani 1 1 d . . . . .
H16A H 0.481187 0.257720 0.534344 0.030 Uiso 1 1 calc R U . . .
H16B H 0.538376 0.257935 0.582858 0.030 Uiso 1 1 calc R U . . .
C27 C 0.22986(13) 0.5006(3) 0.53707(10) 0.0241(7) Uani 1 1 d . . . . .
H27A H 0.248911 0.512449 0.507621 0.029 Uiso 1 1 calc R U . . .
H27B H 0.192175 0.573377 0.532875 0.029 Uiso 1 1 calc R U . . .
C6 C 0.31977(13) -0.1638(3) 0.48928(10) 0.0243(7) Uani 1 1 d . . . . .
H6A H 0.309253 -0.263611 0.505823 0.029 Uiso 1 1 calc R U . . .
H6B H 0.361970 -0.179820 0.480626 0.029 Uiso 1 1 calc R U . . .
C56 C 1.10266(13) 0.6912(4) 0.60001(10) 0.0278(7) Uani 1 1 d . . . . .
H56A H 1.122461 0.726403 0.633779 0.042 Uiso 1 1 calc R U . . .
H56B H 1.126483 0.737043 0.576652 0.042 Uiso 1 1 calc R U . . .
H56C H 1.103606 0.572497 0.598263 0.042 Uiso 1 1 calc R U . . .
C24 C 0.27496(14) 0.9850(3) 0.66298(11) 0.0317(8) Uani 1 1 d . . . . .
H24A H 0.272133 1.025170 0.629156 0.048 Uiso 1 1 calc R U . . .
H24B H 0.282483 1.076323 0.686270 0.048 Uiso 1 1 calc R U . . .
H24C H 0.234726 0.930959 0.664951 0.048 Uiso 1 1 calc R U . . .
C45 C 0.49822(14) 0.9088(3) 0.70186(11) 0.0284(7) Uani 1 1 d . . . . .
H45A H 0.524878 0.962295 0.730837 0.043 Uiso 1 1 calc R U . . .
H45B H 0.452939 0.933284 0.700421 0.043 Uiso 1 1 calc R U . . .
H45C H 0.510116 0.948405 0.671616 0.043 Uiso 1 1 calc R U . . .
C5 C 0.26836(13) -0.1342(3) 0.44177(10) 0.0258(7) Uani 1 1 d . . . . .
H5A H 0.279095 -0.035962 0.424613 0.031 Uiso 1 1 calc R U . . .
H5B H 0.266449 -0.227732 0.418991 0.031 Uiso 1 1 calc R U . . .
C34 C 0.91842(14) -0.4665(3) 0.81703(10) 0.0289(7) Uani 1 1 d . . . . .
H34A H 0.905737 -0.513164 0.783678 0.043 Uiso 1 1 calc R U . . .
H34B H 0.925775 -0.553970 0.841668 0.043 Uiso 1 1 calc R U . . .
H34C H 0.957946 -0.403612 0.819604 0.043 Uiso 1 1 calc R U . . .
C13 C 0.62336(14) -0.4482(3) 0.55766(11) 0.0326(8) Uani 1 1 d . . . . .
H13A H 0.611383 -0.511201 0.584350 0.049 Uiso 1 1 calc R U . . .
H13B H 0.667223 -0.476097 0.555363 0.049 Uiso 1 1 calc R U . . .
H13C H 0.593785 -0.473207 0.526114 0.049 Uiso 1 1 calc R U . . .
C1 C -0.01834(14) -0.2360(4) 0.43471(11) 0.0366(8) Uani 1 1 d . . . . .
H1A H -0.014308 -0.282552 0.467912 0.055 Uiso 1 1 calc R U . . .
H1B H -0.051961 -0.293652 0.411165 0.055 Uiso 1 1 calc R U . . .
H1C H -0.029649 -0.120957 0.435359 0.055 Uiso 1 1 calc R U . . .

loop_
_atom_site_aniso_label
_atom_site_aniso_U_11
_atom_site_aniso_U_22
_atom_site_aniso_U_33
_atom_site_aniso_U_23
_atom_site_aniso_U_13
_atom_site_aniso_U_12
O6 0.0150(11) 0.0274(11) 0.0250(10) 0.0083(9) 0.0048(9) -0.0010(9)
O4 0.0237(12) 0.0207(11) 0.0260(10) 0.0100(9) 0.0037(9) 0.0030(9)
O3 0.0275(12) 0.0217(11) 0.0299(11) -0.0091(9) 0.0006(9) 0.0023(9)
O1 0.0211(12) 0.0313(12) 0.0310(11) -0.0107(9) -0.0026(9) -0.0071(9)
O5 0.0180(12) 0.0225(11) 0.0526(13) 0.0037(9) 0.0117(10) 0.0021(9)
O2 0.0241(12) 0.0260(12) 0.0394(12) -0.0039(9) 0.0040(9) 0.0053(9)
C55 0.0163(17) 0.0128(14) 0.0183(14) -0.0007(12) 0.0046(13) -0.0020(12)
C59 0.0157(16) 0.0104(13) 0.0131(13) -0.0034(11) 0.0021(12) 0.0002(11)
C53 0.0153(16) 0.0115(14) 0.0168(14) -0.0026(11) 0.0010(12) -0.0012(12)
C20 0.0155(16) 0.0181(15) 0.0172(14) 0.0005(12) 0.0029(12) -0.0055(12)
C31 0.0191(17) 0.0120(14) 0.0160(14) 0.0025(11) -0.0012(12) -0.0023(12)
C64 0.0145(16) 0.0161(15) 0.0155(13) -0.0027(12) 0.0003(12) -0.0043(12)
C58 0.0198(17) 0.0130(14) 0.0114(13) 0.0009(11) 0.0012(12) 0.0004(12)
C40 0.0159(16) 0.0152(15) 0.0143(13) -0.0018(11) 0.0002(12) -0.0014(12)
C19 0.0184(17) 0.0159(15) 0.0159(14) 0.0015(11) 0.0017(12) -0.0042(13)
C38 0.0125(15) 0.0151(14) 0.0160(14) -0.0017(12) -0.0029(12) -0.0028(12)
C60 0.0155(16) 0.0142(14) 0.0106(13) -0.0018(11) -0.0003(11) -0.0017(12)
C50 0.0165(16) 0.0130(14) 0.0118(13) -0.0030(11) -0.0015(12) -0.0018(12)
C43 0.0171(17) 0.0157(15) 0.0179(14) -0.0003(11) 0.0021(12) -0.0009(13)
C48 0.0169(16) 0.0181(16) 0.0137(13) 0.0028(11) 0.0010(12) -0.0018(12)
C39 0.0200(17) 0.0121(14) 0.0120(13) -0.0010(11) 0.0017(12) -0.0033(12)
C35 0.0156(16) 0.0161(15) 0.0183(14) 0.0039(12) -0.0043(12) -0.0047(12)
C61 0.0176(16) 0.0168(15) 0.0124(13) -0.0029(11) 0.0003(12) -0.0019(12)
C49 0.0143(16) 0.0164(15) 0.0134(13) -0.0031(11) -0.0018(12) -0.0017(12)
C00P 0.0133(17) 0.0224(17) 0.0267(15) 0.0041(12) 0.0035(13) 0.0032(13)
C65 0.0140(16) 0.0137(15) 0.0188(14) -0.0017(12) -0.0027(12) -0.0005(12)
C33 0.0169(17) 0.0187(15) 0.0219(15) 0.0024(13) 0.0014(13) 0.0005(13)
C62 0.0161(16) 0.0158(14) 0.0190(14) 0.0033(11) 0.0027(12) 0.0012(12)
C2 0.0192(17) 0.0171(15) 0.0198(15) 0.0002(12) -0.0031(13) -0.0024(13)
C30 0.0208(17) 0.0180(15) 0.0144(13) 0.0041(12) 0.0028(12) -0.0033(13)
C29 0.0208(17) 0.0165(15) 0.0174(14) 0.0020(12) 0.0057(13) -0.0015(12)
C37 0.0141(16) 0.0184(15) 0.0173(14) -0.0018(12) 0.0012(12) -0.0008(12)
C54 0.0231(18) 0.0136(14) 0.0150(13) 0.0007(11) 0.0009(13) -0.0017(12)
C47 0.0185(17) 0.0178(16) 0.0201(14) -0.0004(12) 0.0030(12) -0.0037(12)
C32 0.0262(18) 0.0124(14) 0.0145(14) 0.0014(11) -0.0005(13) -0.0001(13)
C57 0.0128(15) 0.0150(14) 0.0209(15) -0.0010(12) 0.0000(12) -0.0012(12)
C7 0.0233(17) 0.0152(15) 0.0175(14) 0.0028(11) 0.0059(13) -0.0044(13)
C15 0.0224(18) 0.0207(16) 0.0115(13) -0.0009(11) 0.0008(12) 0.0015(13)
C26 0.0153(16) 0.0176(15) 0.0200(14) 0.0014(12) 0.0027(12) -0.0027(12)
C9 0.0231(17) 0.0193(16) 0.0140(14) -0.0010(12) 0.0036(12) 0.0008(13)
C25 0.0188(16) 0.0166(15) 0.0213(15) 0.0019(12) 0.0023(13) 0.0017(12)
C44 0.0138(16) 0.0195(16) 0.0274(15) 0.0024(12) 0.0009(13) -0.0053(13)
C21 0.0185(16) 0.0221(16) 0.0201(15) 0.0007(12) 0.0022(13) 0.0030(12)
C36 0.0174(16) 0.0203(16) 0.0178(14) 0.0024(12) 0.0038(12) -0.0058(13)
C22 0.0187(17) 0.0234(17) 0.0199(14) -0.0066(13) 0.0013(13) 0.0013(13)
C46 0.0191(17) 0.0163(15) 0.0274(15) 0.0005(12) 0.0050(13) 0.0031(13)
C4 0.0217(17) 0.0145(14) 0.0184(14) 0.0051(12) 0.0021(13) 0.0007(13)
C8 0.0229(18) 0.0172(15) 0.0180(14) 0.0032(12) 0.0094(13) 0.0016(13)
C18 0.0165(17) 0.0198(15) 0.0176(14) 0.0043(12) 0.0023(12) -0.0032(13)
C23 0.0208(17) 0.0160(16) 0.0248(15) -0.0055(13) 0.0067(13) -0.0028(13)
C52 0.0186(17) 0.0158(14) 0.0174(14) 0.0029(11) -0.0006(12) -0.0019(12)
C12 0.0185(18) 0.0295(18) 0.0173(14) 0.0002(12) 0.0003(12) 0.0090(14)
C10 0.0224(18) 0.0242(17) 0.0161(14) -0.0011(12) 0.0022(12) 0.0005(13)
C42 0.0167(16) 0.0190(15) 0.0261(15) -0.0002(12) 0.0024(13) -0.0064(12)
C3 0.0256(18) 0.0174(15) 0.0144(14) -0.0004(12) -0.0019(13) 0.0011(13)
C14 0.0207(18) 0.0267(18) 0.0189(14) -0.0020(12) 0.0023(12) -0.0026(14)
C63 0.0186(16) 0.0155(15) 0.0202(14) 0.0005(11) 0.0017(12) 0.0024(12)
C51 0.0152(16) 0.0170(15) 0.0189(14) 0.0002(12) -0.0002(12) -0.0012(12)
C11 0.0259(19) 0.0192(15) 0.0218(15) 0.0002(12) 0.0025(13) 0.0033(14)
C28 0.0190(17) 0.0265(16) 0.0195(14) -0.0030(12) 0.0007(12) -0.0007(13)
C41 0.0151(16) 0.0157(15) 0.0277(15) 0.0022(12) 0.0023(13) -0.0030(12)
C17 0.0215(17) 0.0200(16) 0.0294(16) 0.0003(13) -0.0004(13) 0.0000(13)
C16 0.0226(17) 0.0257(17) 0.0267(15) 0.0013(13) 0.0033(13) -0.0031(13)
C27 0.0236(17) 0.0231(16) 0.0236(15) -0.0011(12) 0.0006(13) 0.0005(13)
C6 0.0250(18) 0.0214(16) 0.0276(15) -0.0016(13) 0.0083(14) -0.0037(13)
C56 0.0210(18) 0.0325(18) 0.0325(16) 0.0083(14) 0.0117(14) 0.0019(14)
C24 0.042(2) 0.0203(16) 0.0307(17) -0.0010(13) 0.0029(15) 0.0118(15)
C45 0.0232(18) 0.0203(17) 0.0428(18) -0.0004(14) 0.0096(14) 0.0047(13)
C5 0.0283(18) 0.0260(17) 0.0219(15) -0.0028(13) 0.0027(14) -0.0015(13)
C34 0.0350(19) 0.0207(16) 0.0311(17) 0.0094(13) 0.0072(14) 0.0080(14)
C13 0.0280(19) 0.0295(18) 0.0381(18) -0.0090(14) 0.0026(15) 0.0093(14)
C1 0.0229(19) 0.046(2) 0.0387(18) -0.0126(15) 0.0006(15) -0.0096(15)

loop_
_atom_type_symbol
_atom_type_description
_atom_type_scat_dispersion_real
_atom_type_scat_dispersion_imag
_atom_type_scat_source
C C 0.0033 0.0016 'International Tables Vol C Tables 4.2.6.8 and 6.1.1.4'
H H 0.0000 0.0000 'International Tables Vol C Tables 4.2.6.8 and 6.1.1.4'
O O 0.0106 0.0060 'International Tables Vol C Tables 4.2.6.8 and 6.1.1.4'

loop_
_geom_angle_atom_site_label_1
_geom_angle_atom_site_label_2
_geom_angle_atom_site_label_3
_geom_angle
_geom_angle_site_symmetry_1
_geom_angle_site_symmetry_3
_geom_angle_publ_flag
C55 O6 C56 116.80(19) . . ?
C35 O4 C34 117.1(2) . . ?
C23 O3 C24 118.2(2) . . ?
C2 O1 C1 117.1(2) . . ?
C00P O5 C45 117.4(2) . . ?
C12 O2 C13 117.3(2) . . ?
O6 C55 C54 116.5(2) . . ?
O6 C55 C57 123.6(2) . . ?
C54 C55 C57 119.9(2) . . ?
C58 C59 C53 117.6(2) . . ?
C58 C59 C60 123.5(2) . . ?
C53 C59 C60 118.8(2) . . ?
C54 C53 C59 119.9(2) . . ?
C54 C53 C52 122.9(2) . . ?
C59 C53 C52 117.1(2) . . ?
C21 C20 C26 118.1(2) . . ?
C21 C20 C19 123.0(2) . . ?
C26 C20 C19 118.8(2) . . ?
C32 C31 C4 118.0(2) . . ?
C32 C31 C30 122.9(2) . . ?
C4 C31 C30 118.9(2) . . ?
C65 C64 C38 120.6(2) . . ?
C65 C64 C63 122.4(2) . . ?
C38 C64 C63 117.0(2) . . ?
C57 C58 C59 122.2(2) . . ?
C57 C58 H58 118.9 . . ?
C59 C58 H58 118.9 . . ?
C39 C40 C49 119.9(2) . . ?
C39 C40 C41 122.6(2) . . ?
C49 C40 C41 117.2(2) . . ?
C18 C19 C29 120.3(2) . . ?
C18 C19 C20 121.8(2) . . ?
C29 C19 C20 117.9(2) . . ?
C37 C38 C64 117.9(2) . . ?
C37 C38 C39 123.2(2) . . ?
C64 C38 C39 118.8(2) . . ?
C61 C60 C50 119.7(2) . . ?
C61 C60 C59 122.9(2) . . ?
C50 C60 C59 117.3(2) . . ?
C49 C50 C60 120.1(2) . . ?
C49 C50 C51 121.9(2) . . ?
C60 C50 C51 117.6(2) . . ?
C44 C43 C48 120.4(2) . . ?
C44 C43 C42 123.3(2) . . ?
C48 C43 C42 116.2(2) . . ?
C47 C48 C43 117.9(2) . . ?
C47 C48 C49 123.1(2) . . ?
C43 C48 C49 118.7(2) . . ?
C40 C39 C61 120.1(2) . . ?
C40 C39 C38 121.5(2) . . ?
C61 C39 C38 118.4(2) . . ?
O4 C35 C65 124.6(2) . . ?
O4 C35 C36 115.8(2) . . ?
C65 C35 C36 119.6(2) . . ?
C39 C61 C60 119.8(2) . . ?
C39 C61 C62 116.9(2) . . ?
C60 C61 C62 123.0(2) . . ?
C50 C49 C40 119.7(2) . . ?
C50 C49 C48 123.4(2) . . ?
C40 C49 C48 116.8(2) . . ?
O5 C00P C44 115.9(2) . . ?
O5 C00P C46 124.1(2) . . ?
C44 C00P C46 119.9(2) . . ?
C35 C65 C64 120.2(2) . . ?
C35 C65 H65 119.9 . . ?
C64 C65 H65 119.9 . . ?
C2 C33 C32 119.1(2) . . ?
C2 C33 H33 120.4 . . ?
C32 C33 H33 120.4 . . ?
C61 C62 C63 110.8(2) . . ?
C61 C62 H62A 109.5 . . ?
C63 C62 H62A 109.5 . . ?
C61 C62 H62B 109.5 . . ?
C63 C62 H62B 109.5 . . ?
H62A C62 H62B 108.1 . . ?
O1 C2 C33 124.8(2) . . ?
O1 C2 C3 115.6(2) . . ?
C33 C2 C3 119.5(2) . . ?
C29 C30 C7 119.9(2) . . ?
C29 C30 C31 122.4(2) . . ?
C7 C30 C31 117.7(2) . . ?
C30 C29 C19 119.7(2) . . ?
C30 C29 C28 122.9(2) . . ?
C19 C29 C28 117.2(2) . . ?
C36 C37 C38 121.7(2) . . ?
C36 C37 H37 119.2 . . ?
C38 C37 H37 119.2 . . ?
C55 C54 C53 121.0(2) . . ?
C55 C54 H54 119.5 . . ?
C53 C54 H54 119.5 . . ?
C46 C47 C48 121.6(3) . . ?
C46 C47 H47 119.2 . . ?
C48 C47 H47 119.2 . . ?
C31 C32 C33 121.9(2) . . ?
C31 C32 H32 119.0 . . ?
C33 C32 H32 119.0 . . ?
C55 C57 C58 118.9(2) . . ?
C55 C57 H57 120.6 . . ?
C58 C57 H57 120.6 . . ?
C8 C7 C30 120.3(2) . . ?
C8 C7 C6 123.0(2) . . ?
C30 C7 C6 116.5(2) . . ?
C14 C15 C9 120.9(2) . . ?
C14 C15 C16 122.6(2) . . ?
C9 C15 C16 116.5(2) . . ?
C25 C26 C20 120.5(2) . . ?
C25 C26 C27 122.7(2) . . ?
C20 C26 C27 116.8(2) . . ?
C10 C9 C15 117.1(2) . . ?
C10 C9 C8 123.6(2) . . ?
C15 C9 C8 119.3(2) . . ?
C26 C25 C23 120.0(2) . . ?
C26 C25 H25 120.0 . . ?
C23 C25 H25 120.0 . . ?
C43 C44 C00P 120.7(2) . . ?
C43 C44 H44 119.7 . . ?
C00P C44 H44 119.7 . . ?
C22 C21 C20 121.1(2) . . ?
C22 C21 H21 119.5 . . ?
C20 C21 H21 119.5 . . ?
C37 C36 C35 120.1(2) . . ?
C37 C36 H36 120.0 . . ?
C35 C36 H36 120.0 . . ?
C21 C22 C23 120.3(2) . . ?
C21 C22 H22 119.8 . . ?
C23 C22 H22 119.8 . . ?
C47 C46 C00P 119.4(3) . . ?
C47 C46 H46 120.3 . . ?
C00P C46 H46 120.3 . . ?
C3 C4 C31 119.9(2) . . ?
C3 C4 C5 123.3(2) . . ?
C31 C4 C5 116.6(2) . . ?
C7 C8 C18 119.5(2) . . ?
C7 C8 C9 122.7(2) . . ?
C18 C8 C9 117.8(2) . . ?
C19 C18 C8 119.9(2) . . ?
C19 C18 C17 123.1(2) . . ?
C8 C18 C17 116.7(2) . . ?
O3 C23 C22 115.2(2) . . ?
O3 C23 C25 125.1(2) . . ?
C22 C23 C25 119.7(2) . . ?
C53 C52 C51 110.0(2) . . ?
C53 C52 H52A 109.7 . . ?
C51 C52 H52A 109.7 . . ?
C53 C52 H52B 109.7 . . ?
C51 C52 H52B 109.7 . . ?
H52A C52 H52B 108.2 . . ?
O2 C12 C11 125.1(2) . . ?
O2 C12 C14 115.1(2) . . ?
C11 C12 C14 119.7(3) . . ?
C11 C10 C9 121.9(3) . . ?
C11 C10 H10 119.1 . . ?
C9 C10 H10 119.1 . . ?
C43 C42 C41 108.1(2) . . ?
C43 C42 H42A 110.1 . . ?
C41 C42 H42A 110.1 . . ?
C43 C42 H42B 110.1 . . ?
C41 C42 H42B 110.1 . . ?
H42A C42 H42B 108.4 . . ?
C4 C3 C2 121.3(2) . . ?
C4 C3 H3 119.3 . . ?
C2 C3 H3 119.3 . . ?
C15 C14 C12 120.8(3) . . ?
C15 C14 H14 119.6 . . ?
C12 C14 H14 119.6 . . ?
C64 C63 C62 109.3(2) . . ?
C64 C63 H63A 109.8 . . ?
C62 C63 H63A 109.8 . . ?
C64 C63 H63B 109.8 . . ?
C62 C63 H63B 109.8 . . ?
H63A C63 H63B 108.3 . . ?
C50 C51 C52 109.7(2) . . ?
C50 C51 H51A 109.7 . . ?
C52 C51 H51A 109.7 . . ?
C50 C51 H51B 109.7 . . ?
C52 C51 H51B 109.7 . . ?
H51A C51 H51B 108.2 . . ?
C12 C11 C10 119.3(3) . . ?
C12 C11 H11 120.3 . . ?
C10 C11 H11 120.3 . . ?
C29 C28 C27 109.2(2) . . ?
C29 C28 H28A 109.8 . . ?
C27 C28 H28A 109.8 . . ?
C29 C28 H28B 109.8 . . ?
C27 C28 H28B 109.8 . . ?
H28A C28 H28B 108.3 . . ?
C40 C41 C42 110.6(2) . . ?
C40 C41 H41A 109.5 . . ?
C42 C41 H41A 109.5 . . ?
C40 C41 H41B 109.5 . . ?
C42 C41 H41B 109.5 . . ?
H41A C41 H41B 108.1 . . ?
C18 C17 C16 110.1(2) . . ?
C18 C17 H17A 109.6 . . ?
C16 C17 H17A 109.6 . . ?
C18 C17 H17B 109.6 . . ?
C16 C17 H17B 109.6 . . ?
H17A C17 H17B 108.1 . . ?
C15 C16 C17 109.5(2) . . ?
C15 C16 H16A 109.8 . . ?
C17 C16 H16A 109.8 . . ?
C15 C16 H16B 109.8 . . ?
C17 C16 H16B 109.8 . . ?
H16A C16 H16B 108.2 . . ?
C26 C27 C28 109.5(2) . . ?
C26 C27 H27A 109.8 . . ?
C28 C27 H27A 109.8 . . ?
C26 C27 H27B 109.8 . . ?
C28 C27 H27B 109.8 . . ?
H27A C27 H27B 108.2 . . ?
C7 C6 C5 110.6(2) . . ?
C7 C6 H6A 109.5 . . ?
C5 C6 H6A 109.5 . . ?
C7 C6 H6B 109.5 . . ?
C5 C6 H6B 109.5 . . ?
H6A C6 H6B 108.1 . . ?
O6 C56 H56A 109.5 . . ?
O6 C56 H56B 109.5 . . ?
H56A C56 H56B 109.5 . . ?
O6 C56 H56C 109.5 . . ?
H56A C56 H56C 109.5 . . ?
H56B C56 H56C 109.5 . . ?
O3 C24 H24A 109.5 . . ?
O3 C24 H24B 109.5 . . ?
H24A C24 H24B 109.5 . . ?
O3 C24 H24C 109.5 . . ?
H24A C24 H24C 109.5 . . ?
H24B C24 H24C 109.5 . . ?
O5 C45 H45A 109.5 . . ?
O5 C45 H45B 109.5 . . ?
H45A C45 H45B 109.5 . . ?
O5 C45 H45C 109.5 . . ?
H45A C45 H45C 109.5 . . ?
H45B C45 H45C 109.5 . . ?
C4 C5 C6 108.6(2) . . ?
C4 C5 H5A 110.0 . . ?
C6 C5 H5A 110.0 . . ?
C4 C5 H5B 110.0 . . ?
C6 C5 H5B 110.0 . . ?
H5A C5 H5B 108.4 . . ?
O4 C34 H34A 109.5 . . ?
O4 C34 H34B 109.5 . . ?
H34A C34 H34B 109.5 . . ?
O4 C34 H34C 109.5 . . ?
H34A C34 H34C 109.5 . . ?
H34B C34 H34C 109.5 . . ?
O2 C13 H13A 109.5 . . ?
O2 C13 H13B 109.5 . . ?
H13A C13 H13B 109.5 . . ?
O2 C13 H13C 109.5 . . ?
H13A C13 H13C 109.5 . . ?
H13B C13 H13C 109.5 . . ?
O1 C1 H1A 109.5 . . ?
O1 C1 H1B 109.5 . . ?
H1A C1 H1B 109.5 . . ?
O1 C1 H1C 109.5 . . ?
H1A C1 H1C 109.5 . . ?
H1B C1 H1C 109.5 . . ?

loop_
_geom_bond_atom_site_label_1
_geom_bond_atom_site_label_2
_geom_bond_distance
_geom_bond_site_symmetry_2
_geom_bond_publ_flag
O6 C55 1.379(3) . ?
O6 C56 1.429(3) . ?
O4 C35 1.367(3) . ?
O4 C34 1.424(3) . ?
O3 C23 1.372(3) . ?
O3 C24 1.423(3) . ?
O1 C2 1.369(3) . ?
O1 C1 1.428(3) . ?
O5 C00P 1.376(3) . ?
O5 C45 1.425(3) . ?
O2 C12 1.377(3) . ?
O2 C13 1.422(3) . ?
C55 C54 1.384(4) . ?
C55 C57 1.385(4) . ?
C59 C58 1.393(3) . ?
C59 C53 1.408(3) . ?
C59 C60 1.489(3) . ?
C53 C54 1.384(4) . ?
C53 C52 1.499(4) . ?
C20 C21 1.397(4) . ?
C20 C26 1.405(4) . ?
C20 C19 1.492(4) . ?
C31 C32 1.390(4) . ?
C31 C4 1.405(4) . ?
C31 C30 1.493(4) . ?
C64 C65 1.395(4) . ?
C64 C38 1.402(4) . ?
C64 C63 1.499(3) . ?
C58 C57 1.390(4) . ?
C58 H58 0.9500 . ?
C40 C39 1.398(4) . ?
C40 C49 1.412(4) . ?
C40 C41 1.517(4) . ?
C19 C18 1.402(4) . ?
C19 C29 1.404(4) . ?
C38 C37 1.392(4) . ?
C38 C39 1.488(3) . ?
C60 C61 1.408(4) . ?
C60 C50 1.414(3) . ?
C50 C49 1.396(4) . ?
C50 C51 1.515(3) . ?
C43 C44 1.374(4) . ?
C43 C48 1.408(4) . ?
C43 C42 1.500(4) . ?
C48 C47 1.392(4) . ?
C48 C49 1.489(4) . ?
C39 C61 1.407(4) . ?
C35 C65 1.386(4) . ?
C35 C36 1.388(4) . ?
C61 C62 1.520(4) . ?
C00P C44 1.385(4) . ?
C00P C46 1.386(4) . ?
C65 H65 0.9500 . ?
C33 C2 1.380(4) . ?
C33 C32 1.393(4) . ?
C33 H33 0.9500 . ?
C62 C63 1.529(3) . ?
C62 H62A 0.9900 . ?
C62 H62B 0.9900 . ?
C2 C3 1.392(4) . ?
C30 C29 1.403(4) . ?
C30 C7 1.408(4) . ?
C29 C28 1.523(4) . ?
C37 C36 1.379(4) . ?
C37 H37 0.9500 . ?
C54 H54 0.9500 . ?
C47 C46 1.382(4) . ?
C47 H47 0.9500 . ?
C32 H32 0.9500 . ?
C57 H57 0.9500 . ?
C7 C8 1.399(4) . ?
C7 C6 1.520(4) . ?
C15 C14 1.379(4) . ?
C15 C9 1.403(4) . ?
C15 C16 1.489(4) . ?
C26 C25 1.388(4) . ?
C26 C27 1.500(4) . ?
C9 C10 1.399(4) . ?
C9 C8 1.486(4) . ?
C25 C23 1.390(4) . ?
C25 H25 0.9500 . ?
C44 H44 0.9500 . ?
C21 C22 1.375(4) . ?
C21 H21 0.9500 . ?
C36 H36 0.9500 . ?
C22 C23 1.387(4) . ?
C22 H22 0.9500 . ?
C46 H46 0.9500 . ?
C4 C3 1.374(4) . ?
C4 C5 1.486(4) . ?
C8 C18 1.412(4) . ?
C18 C17 1.509(4) . ?
C52 C51 1.520(3) . ?
C52 H52A 0.9900 . ?
C52 H52B 0.9900 . ?
C12 C11 1.380(4) . ?
C12 C14 1.385(4) . ?
C10 C11 1.394(4) . ?
C10 H10 0.9500 . ?
C42 C41 1.521(4) . ?
C42 H42A 0.9900 . ?
C42 H42B 0.9900 . ?
C3 H3 0.9500 . ?
C14 H14 0.9500 . ?
C63 H63A 0.9900 . ?
C63 H63B 0.9900 . ?
C51 H51A 0.9900 . ?
C51 H51B 0.9900 . ?
C11 H11 0.9500 . ?
C28 C27 1.539(4) . ?
C28 H28A 0.9900 . ?
C28 H28B 0.9900 . ?
C41 H41A 0.9900 . ?
C41 H41B 0.9900 . ?
C17 C16 1.535(4) . ?
C17 H17A 0.9900 . ?
C17 H17B 0.9900 . ?
C16 H16A 0.9900 . ?
C16 H16B 0.9900 . ?
C27 H27A 0.9900 . ?
C27 H27B 0.9900 . ?
C6 C5 1.536(4) . ?
C6 H6A 0.9900 . ?
C6 H6B 0.9900 . ?
C56 H56A 0.9800 . ?
C56 H56B 0.9800 . ?
C56 H56C 0.9800 . ?
C24 H24A 0.9800 . ?
C24 H24B 0.9800 . ?
C24 H24C 0.9800 . ?
C45 H45A 0.9800 . ?
C45 H45B 0.9800 . ?
C45 H45C 0.9800 . ?
C5 H5A 0.9900 . ?
C5 H5B 0.9900 . ?
C34 H34A 0.9800 . ?
C34 H34B 0.9800 . ?
C34 H34C 0.9800 . ?
C13 H13A 0.9800 . ?
C13 H13B 0.9800 . ?
C13 H13C 0.9800 . ?
C1 H1A 0.9800 . ?
C1 H1B 0.9800 . ?
C1 H1C 0.9800 . ?
